data_7212030
loop_
_publ_author_name
'Hsu, Yi-Fen'
'Hsu, Wayne'
'Wu, Chia-Jun'
'Cheng, Pei-Chi'
'Yeh, Chun-Wei'
'Chang, Wen-Jung'
'Chen, Jhy-Der'
'Wang, Ju-Chun'

_publ_section_title
;
 Roles of halide anions in the structural diversity of Zn(ii) complexes
 containing the flexible N,N&#x2032;-di(4-pyridyl)adipoamide ligand
;
_journal_issue 3
_journal_name_full CrystEngComm
_journal_page_first 702
_journal_paper_doi 10.1039/b918484h
_journal_volume 12
_journal_year 2010
_chemical_formula_sum 'C16 H20 I2 N4 O3 Zn'
_chemical_formula_weight 635.53
_chemical_name_systematic
;
?
;
_space_group_IT_number 14
_symmetry_cell_setting monoclinic
_symmetry_space_group_name_Hall '-P 2ybc'
_symmetry_space_group_name_H-M 'P 1 21/c 1'
_atom_sites_solution_hydrogens geom
_atom_sites_solution_primary direct
_atom_sites_solution_secondary difmap
_audit_creation_method SHELXL-97
_cell_angle_alpha 90.00
_cell_angle_beta 91.813(11)
_cell_angle_gamma 90.00
_cell_formula_units_Z 4
_cell_length_a 9.3270(11)
_cell_length_b 9.9752(12)
_cell_length_c 22.896(3)
_cell_measurement_reflns_used 28
_cell_measurement_temperature 295(2)
_cell_measurement_theta_max 12.35
_cell_measurement_theta_min 5.32
_cell_volume 2129.1(5)
_computing_cell_refinement 'Bruker XSCANS'
_computing_data_collection 'Bruker XSCANS'
_computing_data_reduction 'Bruker SHELXTL'
_computing_molecular_graphics 'Bruker SHELXTL'
_computing_publication_material 'Bruker SHELXTL'
_computing_structure_refinement 'SHELXL-97 (Sheldrick, 1997)'
_computing_structure_solution 'SHELXS-97 (Sheldrick, 1990)'
_diffrn_ambient_temperature 295(2)
_diffrn_measured_fraction_theta_full 0.986
_diffrn_measured_fraction_theta_max 0.986
_diffrn_measurement_device_type 'Bruker P4'
_diffrn_measurement_method '\w scans'
_diffrn_radiation_monochromator graphite
_diffrn_radiation_source 'fine-focus sealed tube'
_diffrn_radiation_type MoK\a
_diffrn_radiation_wavelength 0.71073
_diffrn_reflns_av_R_equivalents 0.0605
_diffrn_reflns_av_sigmaI/netI 0.0772
_diffrn_reflns_limit_h_max 11
_diffrn_reflns_limit_h_min -1
_diffrn_reflns_limit_k_max 1
_diffrn_reflns_limit_k_min -11
_diffrn_reflns_limit_l_max 27
_diffrn_reflns_limit_l_min -27
_diffrn_reflns_number 4415
_diffrn_reflns_theta_full 24.99
_diffrn_reflns_theta_max 24.99
_diffrn_reflns_theta_min 2.18
_diffrn_standards_interval_count 97
_diffrn_standards_number 3
_exptl_absorpt_coefficient_mu 4.075
_exptl_absorpt_correction_T_max 0.9908
_exptl_absorpt_correction_T_min 0.4666
_exptl_absorpt_correction_type empirical
_exptl_crystal_colour colorless
_exptl_crystal_density_diffrn 1.983
_exptl_crystal_density_method 'not measured'
_exptl_crystal_description plate
_exptl_crystal_F_000 1216
_exptl_crystal_size_max 0.4
_exptl_crystal_size_mid 0.3
_exptl_crystal_size_min 0.2
_refine_diff_density_max 1.047
_refine_diff_density_min -1.079
_refine_diff_density_rms 0.156
_refine_ls_extinction_method none
_refine_ls_goodness_of_fit_ref 1.034
_refine_ls_hydrogen_treatment constr
_refine_ls_matrix_type full
_refine_ls_number_parameters 235
_refine_ls_number_reflns 3688
_refine_ls_number_restraints 0
_refine_ls_restrained_S_all 1.034
_refine_ls_R_factor_all 0.1140
_refine_ls_R_factor_gt 0.0631
_refine_ls_shift/su_max 0.001
_refine_ls_shift/su_mean 0.000
_refine_ls_structure_factor_coef Fsqd
_refine_ls_weighting_details 'calc w=1/[\s^2^(Fo^2^)+(0.0685P)^2^+3.0519P] where P=(Fo^2^+2Fc^2^)/3'
_refine_ls_weighting_scheme calc
_refine_ls_wR_factor_gt 0.1300
_refine_ls_wR_factor_ref 0.1514
_reflns_number_gt 2257
_reflns_number_total 3688
_reflns_threshold_expression >2sigma(I)
_cod_data_source_file b918484h.txt
_cod_data_source_block 3
_cod_depositor_comments
;
The following automatic conversions were performed:

'_symmetry_cell_setting' value 'Monoclinic' changed to 'monoclinic'
according to /home/saulius/struct/CIF-dictionaries/cif_core.dic
dictionary named 'cif_core.dic' version 2.4.2 from 2011-04-26.

Automatic conversion script
Id: cif_fix_values 1891 2012-01-12 08:04:46Z andrius 
;
_cod_original_cell_volume 2129.2(5)
_cod_original_sg_symbol_H-M P2(1)/c
_cod_database_code 7212030

loop_
_symmetry_equiv_pos_as_xyz
'x, y, z'
'-x, y+1/2, -z+1/2'
'-x, -y, -z'
'x, -y-1/2, z-1/2'

loop_
_atom_site_label
_atom_site_type_symbol
_atom_site_fract_x
_atom_site_fract_y
_atom_site_fract_z
_atom_site_U_iso_or_equiv
_atom_site_adp_type
_atom_site_occupancy
_atom_site_symmetry_multiplicity
_atom_site_calc_flag
_atom_site_refinement_flags
Zn Zn 0.25565(13) 0.74363(12) 0.46191(5) 0.0448(3) Uani 1 1 d .
I1 I 0.08409(9) 0.59413(8) 0.40202(3) 0.0585(3) Uani 1 1 d .
I2 I 0.42976(9) 0.89923(8) 0.41174(3) 0.0595(3) Uani 1 1 d .
O1 O -0.1437(10) 0.9041(8) 0.7110(4) 0.076(3) Uani 1 1 d .
O2 O -0.3458(9) 1.5578(9) 0.7201(4) 0.070(2) Uani 1 1 d .
O3 O -0.2415(8) 1.7431(7) 0.7994(3) 0.0537(19) Uani 1 1 d .
H3OA H -0.2770 1.6935 0.7681 0.064 Uiso 1 1 d R
N1 N 0.1438(9) 0.8553(8) 0.5214(4) 0.041(2) Uani 1 1 d .
N2 N -0.0054(10) 1.0579(8) 0.6676(4) 0.050(2) Uani 1 1 d .
H2A H 0.0272 1.1383 0.6709 0.060 Uiso 1 1 calc R
N3 N -0.5150(9) 1.4256(8) 0.6776(4) 0.045(2) Uani 1 1 d .
H3A H -0.5602 1.3510 0.6812 0.054 Uiso 1 1 calc R
N4 N -0.6390(10) 1.6263(8) 0.5238(4) 0.046(2) Uani 1 1 d .
C1 C 0.1898(12) 0.9758(11) 0.5379(5) 0.051(3) Uani 1 1 d .
H1A H 0.2606 1.0159 0.5161 0.062 Uiso 1 1 calc R
C2 C 0.1414(12) 1.0436(11) 0.5836(5) 0.053(3) Uani 1 1 d .
H2B H 0.1776 1.1283 0.5924 0.064 Uiso 1 1 calc R
C3 C 0.0352(11) 0.9862(10) 0.6183(4) 0.042(3) Uani 1 1 d .
C4 C -0.0185(11) 0.8615(11) 0.5999(5) 0.049(3) Uani 1 1 d .
H4B H -0.0917 0.8205 0.6201 0.058 Uiso 1 1 calc R
C5 C 0.0371(12) 0.8004(11) 0.5523(5) 0.052(3) Uani 1 1 d .
H5A H 0.0001 0.7177 0.5406 0.062 Uiso 1 1 calc R
C6 C -0.0903(12) 1.0154(11) 0.7110(5) 0.050(3) Uani 1 1 d .
C7 C -0.1133(13) 1.1160(11) 0.7582(5) 0.058(3) Uani 1 1 d .
H7A H -0.0319 1.1764 0.7612 0.069 Uiso 1 1 calc R
H7B H -0.1216 1.0705 0.7954 0.069 Uiso 1 1 calc R
C8 C -0.2512(13) 1.1966(12) 0.7442(5) 0.059(3) Uani 1 1 d .
H8A H -0.2427 1.2396 0.7065 0.071 Uiso 1 1 calc R
H8B H -0.3318 1.1352 0.7414 0.071 Uiso 1 1 calc R
C9 C -0.2811(12) 1.3004(11) 0.7887(5) 0.056(3) Uani 1 1 d .
H9A H -0.2039 1.3657 0.7898 0.067 Uiso 1 1 calc R
H9B H -0.2846 1.2588 0.8269 0.067 Uiso 1 1 calc R
C10 C -0.4230(13) 1.3716(11) 0.7749(5) 0.057(3) Uani 1 1 d .
H10A H -0.4976 1.3045 0.7697 0.069 Uiso 1 1 calc R
H10B H -0.4470 1.4262 0.8082 0.069 Uiso 1 1 calc R
C11 C -0.4235(11) 1.4569(10) 0.7229(5) 0.042(2) Uani 1 1 d .
C12 C -0.5464(11) 1.4958(10) 0.6264(5) 0.043(3) Uani 1 1 d .
C13 C -0.6576(13) 1.4470(11) 0.5928(5) 0.061(3) Uani 1 1 d .
H13A H -0.7036 1.3684 0.6035 0.073 Uiso 1 1 calc R
C14 C -0.7018(11) 1.5147(11) 0.5428(5) 0.051(3) Uani 1 1 d .
H14A H -0.7797 1.4808 0.5211 0.061 Uiso 1 1 calc R
C15 C -0.5294(12) 1.6705(12) 0.5560(5) 0.053(3) Uani 1 1 d .
H15A H -0.4831 1.7478 0.5438 0.063 Uiso 1 1 calc R
C16 C -0.4777(12) 1.6082(12) 0.6076(5) 0.056(3) Uani 1 1 d .
H16A H -0.3989 1.6426 0.6285 0.067 Uiso 1 1 calc R

loop_
_atom_site_aniso_label
_atom_site_aniso_U_11
_atom_site_aniso_U_22
_atom_site_aniso_U_33
_atom_site_aniso_U_23
_atom_site_aniso_U_13
_atom_site_aniso_U_12
Zn 0.0508(7) 0.0481(7) 0.0362(7) 0.0009(6) 0.0103(6) -0.0013(6)
I1 0.0661(5) 0.0576(5) 0.0516(5) -0.0011(4) -0.0018(4) -0.0101(4)
I2 0.0680(5) 0.0672(5) 0.0444(5) -0.0003(4) 0.0201(4) -0.0175(4)
O1 0.107(7) 0.058(5) 0.064(6) 0.000(4) 0.038(5) -0.012(5)
O2 0.082(6) 0.070(6) 0.059(5) -0.002(4) -0.002(5) -0.011(5)
O3 0.066(5) 0.053(4) 0.043(4) -0.005(4) 0.004(4) -0.006(4)
N1 0.039(5) 0.049(5) 0.035(5) -0.002(4) 0.008(4) -0.002(4)
N2 0.067(6) 0.046(5) 0.038(5) 0.001(4) 0.020(5) -0.001(4)
N3 0.060(6) 0.035(5) 0.041(5) 0.000(4) 0.005(5) 0.002(4)
N4 0.048(5) 0.051(5) 0.040(5) 0.000(4) 0.006(4) -0.009(4)
C1 0.059(7) 0.050(7) 0.046(7) 0.004(6) 0.026(6) 0.002(6)
C2 0.060(7) 0.055(6) 0.045(7) -0.004(6) 0.015(6) -0.023(6)
C3 0.051(6) 0.040(6) 0.037(6) 0.002(5) 0.022(5) 0.008(5)
C4 0.042(6) 0.052(7) 0.053(7) 0.006(5) 0.022(5) 0.005(5)
C5 0.056(7) 0.045(6) 0.054(7) -0.008(5) 0.013(6) -0.018(5)
C6 0.052(7) 0.040(6) 0.058(8) 0.009(6) 0.013(6) 0.012(5)
C7 0.069(8) 0.061(7) 0.045(7) -0.005(6) 0.028(6) -0.001(6)
C8 0.061(8) 0.073(8) 0.044(7) 0.007(6) 0.017(6) 0.002(6)
C9 0.057(7) 0.059(7) 0.052(7) -0.003(6) 0.003(6) 0.010(6)
C10 0.071(8) 0.060(7) 0.042(7) -0.010(6) 0.003(6) 0.003(6)
C11 0.044(6) 0.041(6) 0.041(6) -0.018(5) -0.002(5) 0.001(5)
C12 0.049(6) 0.044(6) 0.038(6) -0.002(5) 0.009(5) 0.000(5)
C13 0.071(8) 0.042(6) 0.068(9) -0.002(6) -0.001(7) -0.013(6)
C14 0.044(7) 0.062(7) 0.047(7) -0.004(6) 0.001(6) -0.010(6)
C15 0.045(7) 0.061(7) 0.052(7) 0.001(6) 0.013(6) -0.012(6)
C16 0.050(7) 0.081(9) 0.037(6) 0.001(6) 0.006(5) -0.005(6)

loop_
_atom_type_symbol
_atom_type_description
_atom_type_scat_dispersion_real
_atom_type_scat_dispersion_imag
_atom_type_scat_source
C C 0.0033 0.0016 'International Tables Vol C Tables 4.2.6.8 and 6.1.1.4'
H H 0.0000 0.0000 'International Tables Vol C Tables 4.2.6.8 and 6.1.1.4'
N N 0.0061 0.0033 'International Tables Vol C Tables 4.2.6.8 and 6.1.1.4'
O O 0.0106 0.0060 'International Tables Vol C Tables 4.2.6.8 and 6.1.1.4'
Zn Zn 0.2839 1.4301 'International Tables Vol C Tables 4.2.6.8 and 6.1.1.4'
I I -0.4742 1.8119 'International Tables Vol C Tables 4.2.6.8 and 6.1.1.4'

loop_
_geom_angle_atom_site_label_1
_geom_angle_atom_site_label_2
_geom_angle_atom_site_label_3
_geom_angle
_geom_angle_site_symmetry_1
_geom_angle_site_symmetry_3
N1 Zn N4 95.3(3) . 1_645
N1 Zn I2 108.1(2) . .
N4 Zn I2 111.0(2) 1_645 .
N1 Zn I1 110.4(2) . .
N4 Zn I1 108.3(2) 1_645 .
I2 Zn I1 120.75(5) . .
C1 N1 C5 117.0(9) . .
C1 N1 Zn 120.7(7) . .
C5 N1 Zn 121.3(7) . .
C6 N2 C3 127.6(9) . .
C6 N2 H2A 116.2 . .
C3 N2 H2A 116.2 . .
C11 N3 C12 129.7(9) . .
C11 N3 H3A 115.2 . .
C12 N3 H3A 115.2 . .
C15 N4 C14 115.9(9) . .
C15 N4 Zn 122.6(7) . 1_465
C14 N4 Zn 119.5(7) . 1_465
N1 C1 C2 124.5(10) . .
N1 C1 H1A 117.7 . .
C2 C1 H1A 117.7 . .
C1 C2 C3 119.8(10) . .
C1 C2 H2B 120.1 . .
C3 C2 H2B 120.1 . .
N2 C3 C4 126.4(9) . .
N2 C3 C2 117.4(9) . .
C4 C3 C2 116.2(9) . .
C5 C4 C3 119.7(10) . .
C5 C4 H4B 120.2 . .
C3 C4 H4B 120.2 . .
N1 C5 C4 122.7(10) . .
N1 C5 H5A 118.7 . .
C4 C5 H5A 118.7 . .
O1 C6 N2 122.2(10) . .
O1 C6 C7 123.0(11) . .
N2 C6 C7 114.8(10) . .
C6 C7 C8 109.8(10) . .
C6 C7 H7A 109.7 . .
C8 C7 H7A 109.7 . .
C6 C7 H7B 109.7 . .
C8 C7 H7B 109.7 . .
H7A C7 H7B 108.2 . .
C9 C8 C7 113.3(10) . .
C9 C8 H8A 108.9 . .
C7 C8 H8A 108.9 . .
C9 C8 H8B 108.9 . .
C7 C8 H8B 108.9 . .
H8A C8 H8B 107.7 . .
C8 C9 C10 111.3(10) . .
C8 C9 H9A 109.4 . .
C10 C9 H9A 109.4 . .
C8 C9 H9B 109.4 . .
C10 C9 H9B 109.4 . .
H9A C9 H9B 108.0 . .
C11 C10 C9 114.8(10) . .
C11 C10 H10A 108.6 . .
C9 C10 H10A 108.6 . .
C11 C10 H10B 108.6 . .
C9 C10 H10B 108.6 . .
H10A C10 H10B 107.6 . .
O2 C11 N3 120.1(10) . .
O2 C11 C10 121.7(10) . .
N3 C11 C10 118.2(10) . .
C13 C12 C16 118.2(10) . .
C13 C12 N3 115.7(10) . .
C16 C12 N3 126.2(10) . .
C12 C13 C14 119.7(11) . .
C12 C13 H13A 120.2 . .
C14 C13 H13A 120.2 . .
N4 C14 C13 123.7(10) . .
N4 C14 H14A 118.2 . .
C13 C14 H14A 118.2 . .
N4 C15 C16 124.1(10) . .
N4 C15 H15A 117.9 . .
C16 C15 H15A 117.9 . .
C12 C16 C15 118.4(11) . .
C12 C16 H16A 120.8 . .
C15 C16 H16A 120.8 . .

loop_
_geom_bond_atom_site_label_1
_geom_bond_atom_site_label_2
_geom_bond_distance
_geom_bond_site_symmetry_2
Zn N1 2.068(8) .
Zn N4 2.063(9) 1_645
Zn I2 2.5463(14) .
Zn I1 2.5545(15) .
O1 C6 1.217(12) .
O2 C11 1.242(12) .
O3 H3OA 0.9236 .
N1 C1 1.327(13) .
N1 C5 1.355(13) .
N2 C6 1.356(13) .
N2 C3 1.399(12) .
N2 H2A 0.8600 .
N3 C11 1.358(13) .
N3 C12 1.389(13) .
N3 H3A 0.8600 .
N4 C15 1.318(14) .
N4 C14 1.337(13) .
N4 Zn 2.063(9) 1_465
C1 C2 1.336(15) .
C1 H1A 0.9300 .
C2 C3 1.411(14) .
C2 H2B 0.9300 .
C3 C4 1.401(15) .
C4 C5 1.366(15) .
C4 H4B 0.9300 .
C5 H5A 0.9300 .
C6 C7 1.496(15) .
C7 C8 1.541(16) .
C7 H7A 0.9700 .
C7 H7B 0.9700 .
C8 C9 1.484(15) .
C8 H8A 0.9700 .
C8 H8B 0.9700 .
C9 C10 1.526(15) .
C9 H9A 0.9700 .
C9 H9B 0.9700 .
C10 C11 1.464(15) .
C10 H10A 0.9700 .
C10 H10B 0.9700 .
C12 C13 1.361(15) .
C12 C16 1.367(15) .
C13 C14 1.381(15) .
C13 H13A 0.9300 .
C14 H14A 0.9300 .
C15 C16 1.408(16) .
C15 H15A 0.9300 .
C16 H16A 0.9300 .
